data_1547587
loop_
_publ_author_name
'Mwenda, Edward T.'
'Nguyen, Hien M.'

_publ_section_title
;
 Enantioselective Synthesis of 1,2-Diamines Containing Tertiary and
 Quaternary Centers through Rhodium-Catalyzed DYKAT of Racemic Allylic
 Trichloroacetimidates.
;
_journal_issue 18
_journal_name_full 'Organic letters'
_journal_page_first 4814
_journal_page_last 4817
_journal_paper_doi 10.1021/acs.orglett.7b02256
_journal_volume 19
_journal_year 2017
_chemical_absolute_configuration ad
_chemical_formula_moiety 'C21 H26 N2 O3 S'
_chemical_formula_sum 'C21 H26 N2 O3 S'
_chemical_formula_weight 386.50
_space_group_crystal_system monoclinic
_space_group_IT_number 4
_space_group_name_Hall 'P 2yb'
_space_group_name_H-M_alt 'P 1 21 1'
_symmetry_space_group_name_Hall 'P 2yb'
_symmetry_space_group_name_H-M 'P 1 21 1'
_atom_sites_solution_hydrogens geom
_audit_creation_method SHELXL-2014/7
_cell_angle_alpha 90
_cell_angle_beta 100.037(5)
_cell_angle_gamma 90
_cell_formula_units_Z 2
_cell_length_a 6.3959(7)
_cell_length_b 8.7834(10)
_cell_length_c 17.916(2)
_cell_measurement_reflns_used 6945
_cell_measurement_temperature 170(2)
_cell_measurement_theta_max 26.95
_cell_measurement_theta_min 2.31
_cell_volume 991.08(19)
_computing_cell_refinement 'ApexII (Bruker-AXS, 2015)'
_computing_data_collection 'ApexII (Bruker-AXS, 2015)'
_computing_data_reduction 'ApexII (Bruker-AXS, 2015)'
_computing_structure_refinement 'SHELXL-2014/7 (Sheldrick, 2014)'
_computing_structure_solution 'Shelxt, ApexII (Bruker-AXS, 2015)'
_diffrn_ambient_temperature 170(2)
_diffrn_measured_fraction_theta_full 0.991
_diffrn_measured_fraction_theta_max 0.969
_diffrn_measurement_device_type 'Bruker Nonius KappaCCD APEX-II'
_diffrn_measurement_method 'CCD phi and omega scans'
_diffrn_radiation_type MoK\a
_diffrn_radiation_wavelength 0.71073
_diffrn_reflns_av_R_equivalents 0.0222
_diffrn_reflns_av_unetI/netI 0.0276
_diffrn_reflns_Laue_measured_fraction_full 0.991
_diffrn_reflns_Laue_measured_fraction_max 0.969
_diffrn_reflns_limit_h_max 7
_diffrn_reflns_limit_h_min -8
_diffrn_reflns_limit_k_max 11
_diffrn_reflns_limit_k_min -11
_diffrn_reflns_limit_l_max 23
_diffrn_reflns_limit_l_min -21
_diffrn_reflns_number 11381
_diffrn_reflns_point_group_measured_fraction_full 0.989
_diffrn_reflns_point_group_measured_fraction_max 0.948
_diffrn_reflns_theta_full 25.242
_diffrn_reflns_theta_max 27.210
_diffrn_reflns_theta_min 1.154
_exptl_absorpt_coefficient_mu 0.187
_exptl_absorpt_correction_T_max 0.7045
_exptl_absorpt_correction_T_min 0.7018
_exptl_absorpt_correction_type multi-scan
_exptl_absorpt_process_details 'SADABS ApexII (Bruker-AXS, 2015)'
_exptl_crystal_colour colorless
_exptl_crystal_density_diffrn 1.295
_exptl_crystal_description plate
_exptl_crystal_F_000 412
_exptl_crystal_size_max 0.310
_exptl_crystal_size_mid 0.260
_exptl_crystal_size_min 0.060
_refine_diff_density_max 0.278
_refine_diff_density_min -0.267
_refine_diff_density_rms 0.036
_refine_ls_abs_structure_details
;
 Flack x determined using 1705 quotients [(I+)-(I-)]/[(I+)+(I-)]
 (Parsons, Flack and Wagner, Acta Cryst. B69 (2013) 249-259).
;
_refine_ls_abs_structure_Flack -0.02(3)
_refine_ls_extinction_method none
_refine_ls_goodness_of_fit_ref 1.048
_refine_ls_hydrogen_treatment mixed
_refine_ls_matrix_type full
_refine_ls_number_parameters 276
_refine_ls_number_reflns 4175
_refine_ls_number_restraints 9
_refine_ls_restrained_S_all 1.047
_refine_ls_R_factor_all 0.0352
_refine_ls_R_factor_gt 0.0322
_refine_ls_shift/su_max 0.000
_refine_ls_shift/su_mean 0.000
_refine_ls_structure_factor_coef Fsqd
_refine_ls_weighting_details 'w=1/[\s^2^(Fo^2^)+(0.0398P)^2^+0.2167P] where P=(Fo^2^+2Fc^2^)/3'
_refine_ls_weighting_scheme calc
_refine_ls_wR_factor_gt 0.0760
_refine_ls_wR_factor_ref 0.0779
_reflns_Friedel_coverage 0.834
_reflns_Friedel_fraction_full 0.987
_reflns_Friedel_fraction_max 0.924
_reflns_number_gt 3937
_reflns_number_total 4175
_reflns_threshold_expression 'I > 2\s(I)'
_cod_data_source_file ol7b02256_si_004.cif
_cod_data_source_block ngu176
_cod_original_cell_volume 991.09(19)
_cod_database_code 1547587
_shelx_shelxl_version_number 2014/7
_shelx_space_group_comment
;
The symmetry employed for this shelxl refinement is uniquely defined
by the following loop, which should always be used as a source of
symmetry information in preference to the above space-group names.
They are only intended as comments.
;
_shelx_estimated_absorpt_t_min 0.944
_shelx_estimated_absorpt_t_max 0.989

loop_
_space_group_symop_operation_xyz
'x, y, z'
'-x, y+1/2, -z'

loop_
_atom_site_label
_atom_site_type_symbol
_atom_site_fract_x
_atom_site_fract_y
_atom_site_fract_z
_atom_site_U_iso_or_equiv
_atom_site_adp_type
_atom_site_occupancy
_atom_site_site_symmetry_order
_atom_site_calc_flag
_atom_site_refinement_flags_posn
_atom_site_refinement_flags_adp
_atom_site_refinement_flags_occupancy
_atom_site_disorder_assembly
_atom_site_disorder_group
S1 S 0.76340(9) 0.41098(7) 0.83018(3) 0.02504(14) Uani 1 1 d . . . . .
O1 O 0.6413(3) 0.3488(2) 0.76180(10) 0.0305(4) Uani 1 1 d . . . . .
O2 O 0.6654(3) 0.4354(2) 0.89524(10) 0.0353(4) Uani 1 1 d . . . . .
N1 N 0.8511(3) 0.5768(2) 0.80741(11) 0.0258(4) Uani 1 1 d D . . . .
C2 C 0.9912(12) 0.6616(17) 0.8689(4) 0.0324(13) Uani 0.849(7) 1 d D . P A 1
H2A H 1.0001 0.6090 0.9182 0.039 Uiso 0.849(7) 1 calc R U P A 1
H2B H 0.9388 0.7666 0.8737 0.039 Uiso 0.849(7) 1 calc R U P A 1
C3 C 1.2062(6) 0.6622(6) 0.8429(2) 0.0372(9) Uani 0.849(7) 1 d D . P A 1
H3A H 1.2981 0.7455 0.8672 0.045 Uiso 0.849(7) 1 calc R U P A 1
H3B H 1.2807 0.5638 0.8537 0.045 Uiso 0.849(7) 1 calc R U P A 1
C4 C 1.1411(5) 0.6884(5) 0.7582(2) 0.0336(8) Uani 0.849(7) 1 d D . P A 1
H4B H 1.2504 0.6479 0.7306 0.040 Uiso 0.849(7) 1 calc R U P A 1
H4A H 1.1227 0.7984 0.7471 0.040 Uiso 0.849(7) 1 calc R U P A 1
C5 C 0.9291(6) 0.6031(4) 0.7344(2) 0.0240(10) Uani 0.849(7) 1 d D . P A 1
H5 H 0.9579 0.5024 0.7121 0.029 Uiso 0.849(7) 1 calc R U P A 1
C2' C 1.011(8) 0.653(11) 0.8666(18) 0.0324(13) Uani 0.151(7) 1 d D . P A 2
H2'1 H 1.0708 0.5797 0.9068 0.039 Uiso 0.151(7) 1 calc R U P A 2
H2'2 H 0.9466 0.7391 0.8899 0.039 Uiso 0.151(7) 1 calc R U P A 2
C3' C 1.181(4) 0.708(3) 0.8229(13) 0.040(7) Uiso 0.151(7) 1 d D . P A 2
H3'1 H 1.1626 0.8182 0.8124 0.048 Uiso 0.151(7) 1 calc R U P A 2
H3'2 H 1.3236 0.6923 0.8540 0.048 Uiso 0.151(7) 1 calc R U P A 2
C4' C 1.166(3) 0.621(3) 0.7488(10) 0.028(5) Uiso 0.151(7) 1 d D . P A 2
H4'1 H 1.2641 0.5335 0.7542 0.034 Uiso 0.151(7) 1 calc R U P A 2
H4'2 H 1.1968 0.6883 0.7077 0.034 Uiso 0.151(7) 1 calc R U P A 2
C5' C 0.932(4) 0.568(4) 0.7333(10) 0.0240(10) Uani 0.151(7) 1 d D . P A 2
H5' H 0.9192 0.4622 0.7124 0.029 Uiso 0.151(7) 1 calc R U P A 2
C6 C 0.7692(7) 0.6936(4) 0.6755(3) 0.0243(9) Uani 0.849(7) 1 d D . P A 1
H6 H 0.8407 0.7287 0.6331 0.029 Uiso 0.849(7) 1 calc R U P A 1
C7 C 0.6854(5) 0.8304(3) 0.71365(17) 0.0252(8) Uani 0.849(7) 1 d D . P A 1
H7 H 0.6066 0.8122 0.7531 0.030 Uiso 0.849(7) 1 calc R U P A 1
C8 C 0.7163(6) 0.9716(4) 0.6950(2) 0.0369(9) Uani 0.849(7) 1 d D . P A 1
H8A H 0.7945 0.9930 0.6557 0.044 Uiso 0.849(7) 1 calc R U P A 1
H8B H 0.6605 1.0526 0.7206 0.044 Uiso 0.849(7) 1 calc R U P A 1
C6' C 0.780(4) 0.672(2) 0.687(3) 0.0243(9) Uani 0.151(7) 1 d D . P A 2
H6' H 0.8569 0.6682 0.6425 0.029 Uiso 0.151(7) 1 calc R U P A 2
C7' C 0.806(3) 0.844(2) 0.6956(10) 0.033(5) Uiso 0.151(7) 1 d D . P A 2
H7' H 0.9287 0.8950 0.6845 0.040 Uiso 0.151(7) 1 calc R U P A 2
C8' C 0.655(3) 0.919(3) 0.7192(12) 0.045(5) Uiso 0.151(7) 1 d D . P A 2
H8'1 H 0.5338 0.8658 0.7299 0.054 Uiso 0.151(7) 1 calc R U P A 2
H8'2 H 0.6645 1.0260 0.7256 0.054 Uiso 0.151(7) 1 calc R U P A 2
N9 N 0.5949(4) 0.5934(3) 0.64628(13) 0.0337(5) Uani 1 1 d D . . . .
H9 H 0.566(4) 0.525(4) 0.6765(15) 0.031(8) Uiso 1 1 d . . . . .
C10 C 0.4366(4) 0.6311(3) 0.58489(13) 0.0244(5) Uani 1 1 d . . . . .
C11 C 0.4569(4) 0.7497(3) 0.53408(13) 0.0264(5) Uani 1 1 d . . . . .
H11 H 0.5786 0.8136 0.5428 0.032 Uiso 1 1 calc R U . . .
C12 C 0.3000(4) 0.7741(3) 0.47107(14) 0.0281(5) Uani 1 1 d . . . . .
H12 H 0.3162 0.8538 0.4367 0.034 Uiso 1 1 calc R U . . .
C13 C 0.1195(4) 0.6829(3) 0.45795(13) 0.0259(5) Uani 1 1 d . . . . .
C14 C 0.0961(4) 0.5665(3) 0.50803(15) 0.0311(5) Uani 1 1 d . . . . .
H14 H -0.0266 0.5037 0.4995 0.037 Uiso 1 1 calc R U . . .
C15 C 0.2537(4) 0.5425(3) 0.57095(15) 0.0307(5) Uani 1 1 d . . . . .
H15 H 0.2359 0.4632 0.6054 0.037 Uiso 1 1 calc R U . . .
O16 O -0.0265(3) 0.7158(2) 0.39309(10) 0.0334(4) Uani 1 1 d . . . . .
C16 C -0.2215(4) 0.6323(4) 0.38256(16) 0.0392(6) Uani 1 1 d . . . . .
H16A H -0.3177 0.6721 0.3383 0.059 Uiso 1 1 calc R U . . .
H16B H -0.2876 0.6430 0.4277 0.059 Uiso 1 1 calc R U . . .
H16C H -0.1928 0.5245 0.3745 0.059 Uiso 1 1 calc R U . . .
C17 C 0.9859(4) 0.2911(3) 0.85887(14) 0.0253(5) Uani 1 1 d . . . . .
C18 C 1.0682(4) 0.2772(3) 0.93583(14) 0.0308(5) Uani 1 1 d . . . . .
H18 H 1.0020 0.3271 0.9726 0.037 Uiso 1 1 calc R U . . .
C19 C 1.2487(4) 0.1893(3) 0.95793(15) 0.0339(6) Uani 1 1 d . . . . .
H19 H 1.3050 0.1788 1.0104 0.041 Uiso 1 1 calc R U . . .
C20 C 1.3489(4) 0.1164(3) 0.90513(15) 0.0315(6) Uani 1 1 d . . . . .
C21 C 1.2622(4) 0.1306(3) 0.82868(15) 0.0323(6) Uani 1 1 d . . . . .
H21 H 1.3283 0.0801 0.7920 0.039 Uiso 1 1 calc R U . . .
C22 C 1.0805(4) 0.2172(3) 0.80473(14) 0.0286(5) Uani 1 1 d . . . . .
H22 H 1.0222 0.2256 0.7524 0.034 Uiso 1 1 calc R U . . .
C23 C 1.5518(5) 0.0270(4) 0.93033(19) 0.0454(7) Uani 1 1 d . . . . .
H23A H 1.5356 -0.0379 0.9734 0.068 Uiso 0.849(7) 1 calc R U P . .
H23B H 1.6701 0.0977 0.9455 0.068 Uiso 0.849(7) 1 calc R U P . .
H23C H 1.5808 -0.0366 0.8884 0.068 Uiso 0.849(7) 1 calc R U P . .
H23D H 1.5213 -0.0823 0.9254 0.068 Uiso 0.151(7) 1 calc R U P . .
H23E H 1.6091 0.0510 0.9834 0.068 Uiso 0.151(7) 1 calc R U P . .
H23F H 1.6561 0.0544 0.8985 0.068 Uiso 0.151(7) 1 calc R U P . .

loop_
_atom_site_aniso_label
_atom_site_aniso_U_11
_atom_site_aniso_U_22
_atom_site_aniso_U_33
_atom_site_aniso_U_23
_atom_site_aniso_U_13
_atom_site_aniso_U_12
S1 0.0226(3) 0.0248(3) 0.0271(3) 0.0007(2) 0.00266(19) -0.0021(2)
O1 0.0276(9) 0.0287(9) 0.0322(9) 0.0009(7) -0.0036(7) -0.0050(7)
O2 0.0349(9) 0.0374(11) 0.0358(10) 0.0009(8) 0.0126(7) -0.0002(8)
N1 0.0256(10) 0.0246(10) 0.0263(10) 0.0000(8) 0.0017(8) -0.0005(8)
C2 0.034(2) 0.028(2) 0.0326(14) -0.0052(11) -0.0020(12) -0.003(2)
C3 0.0246(18) 0.038(2) 0.044(2) -0.0002(19) -0.0076(15) -0.0045(15)
C4 0.0214(16) 0.036(2) 0.043(2) -0.0024(16) 0.0061(13) -0.0053(14)
C5 0.0216(11) 0.021(3) 0.0292(12) 0.0018(12) 0.0044(9) -0.0005(14)
C2' 0.034(2) 0.028(2) 0.0326(14) -0.0052(11) -0.0020(12) -0.003(2)
C5' 0.0216(11) 0.021(3) 0.0292(12) 0.0018(12) 0.0044(9) -0.0005(14)
C6 0.0292(13) 0.0197(15) 0.022(3) 0.0066(15) -0.0002(11) -0.0032(13)
C7 0.0195(15) 0.0261(17) 0.0293(16) -0.0010(12) 0.0023(12) -0.0014(11)
C8 0.0355(19) 0.0268(16) 0.047(2) -0.0016(15) 0.0030(16) -0.0002(14)
C6' 0.0292(13) 0.0197(15) 0.022(3) 0.0066(15) -0.0002(11) -0.0032(13)
N9 0.0318(11) 0.0314(11) 0.0341(12) 0.0101(9) -0.0045(9) -0.0072(9)
C10 0.0251(11) 0.0221(11) 0.0254(11) -0.0019(9) 0.0024(9) 0.0023(9)
C11 0.0245(12) 0.0258(12) 0.0290(12) -0.0004(10) 0.0046(10) -0.0040(10)
C12 0.0299(13) 0.0287(12) 0.0262(12) 0.0038(10) 0.0065(10) 0.0014(10)
C13 0.0234(11) 0.0292(12) 0.0247(12) -0.0048(9) 0.0029(9) 0.0046(10)
C14 0.0271(12) 0.0286(13) 0.0366(14) -0.0041(10) 0.0027(11) -0.0052(10)
C15 0.0338(13) 0.0255(12) 0.0327(13) 0.0032(10) 0.0054(11) -0.0037(10)
O16 0.0266(9) 0.0393(10) 0.0315(9) -0.0002(8) -0.0027(7) 0.0016(8)
C16 0.0255(13) 0.0520(17) 0.0382(15) -0.0086(13) 0.0006(11) 0.0012(12)
C17 0.0243(12) 0.0224(11) 0.0282(12) 0.0030(9) 0.0019(9) -0.0043(9)
C18 0.0383(14) 0.0278(13) 0.0257(12) 0.0008(10) 0.0040(10) -0.0020(11)
C19 0.0370(14) 0.0335(13) 0.0271(12) 0.0060(10) -0.0059(10) -0.0058(11)
C20 0.0290(13) 0.0216(11) 0.0409(15) 0.0051(10) -0.0026(11) -0.0055(10)
C21 0.0323(14) 0.0286(13) 0.0357(14) -0.0003(10) 0.0053(11) 0.0009(11)
C22 0.0314(13) 0.0268(12) 0.0260(12) 0.0001(9) -0.0001(10) -0.0007(10)
C23 0.0332(15) 0.0389(16) 0.0588(19) 0.0104(14) -0.0065(13) 0.0022(13)

loop_
_atom_type_symbol
_atom_type_description
_atom_type_scat_dispersion_real
_atom_type_scat_dispersion_imag
_atom_type_scat_source
C C 0.0033 0.0016 'International Tables Vol C Tables 4.2.6.8 and 6.1.1.4'
H H 0.0000 0.0000 'International Tables Vol C Tables 4.2.6.8 and 6.1.1.4'
N N 0.0061 0.0033 'International Tables Vol C Tables 4.2.6.8 and 6.1.1.4'
O O 0.0106 0.0060 'International Tables Vol C Tables 4.2.6.8 and 6.1.1.4'
S S 0.1246 0.1234 'International Tables Vol C Tables 4.2.6.8 and 6.1.1.4'

loop_
_geom_angle_atom_site_label_1
_geom_angle_atom_site_label_2
_geom_angle_atom_site_label_3
_geom_angle
O2 S1 O1 119.96(11)
O2 S1 N1 106.69(11)
O1 S1 N1 106.47(11)
O2 S1 C17 107.21(11)
O1 S1 C17 108.06(11)
N1 S1 C17 107.95(11)
C2 N1 C5 108.7(3)
C2' N1 C5' 110.5(14)
C2 N1 S1 116.6(5)
C2' N1 S1 116(3)
C5 N1 S1 122.37(19)
C5' N1 S1 111.0(13)
N1 C2 C3 103.5(4)
N1 C2 H2A 111.1
C3 C2 H2A 111.1
N1 C2 H2B 111.1
C3 C2 H2B 111.1
H2A C2 H2B 109.0
C4 C3 C2 101.6(5)
C4 C3 H3A 111.4
C2 C3 H3A 111.4
C4 C3 H3B 111.4
C2 C3 H3B 111.4
H3A C3 H3B 109.3
C3 C4 C5 106.1(3)
C3 C4 H4B 110.5
C5 C4 H4B 110.5
C3 C4 H4A 110.5
C5 C4 H4A 110.5
H4B C4 H4A 108.7
N1 C5 C4 104.1(3)
N1 C5 C6 113.1(4)
C4 C5 C6 112.4(3)
N1 C5 H5 109.0
C4 C5 H5 109.0
C6 C5 H5 109.0
N1 C2' C3' 103.8(18)
N1 C2' H2'1 111.0
C3' C2' H2'1 111.0
N1 C2' H2'2 111.0
C3' C2' H2'2 111.0
H2'1 C2' H2'2 109.0
C4' C3' C2' 110(2)
C4' C3' H3'1 109.6
C2' C3' H3'1 109.6
C4' C3' H3'2 109.6
C2' C3' H3'2 109.6
H3'1 C3' H3'2 108.2
C3' C4' C5' 102.9(18)
C3' C4' H4'1 111.2
C5' C4' H4'1 111.2
C3' C4' H4'2 111.2
C5' C4' H4'2 111.2
H4'1 C4' H4'2 109.1
C6' C5' N1 100(3)
C6' C5' C4' 116(2)
N1 C5' C4' 107.2(14)
C6' C5' H5' 111.2
N1 C5' H5' 111.2
C4' C5' H5' 111.2
N9 C6 C7 109.4(4)
N9 C6 C5 108.0(3)
C7 C6 C5 109.9(4)
N9 C6 H6 109.8
C7 C6 H6 109.8
C5 C6 H6 109.8
C8 C7 C6 123.5(4)
C8 C7 H7 118.3
C6 C7 H7 118.3
C7 C8 H8A 120.0
C7 C8 H8B 120.0
H8A C8 H8B 120.0
N9 C6' C5' 112.4(17)
N9 C6' C7' 126.2(19)
C5' C6' C7' 120.2(16)
N9 C6' H6' 93.4
C5' C6' H6' 93.4
C7' C6' H6' 93.4
C8' C7' C6' 117(3)
C8' C7' H7' 121.4
C6' C7' H7' 121.4
C7' C8' H8'1 120.0
C7' C8' H8'2 120.0
H8'1 C8' H8'2 120.0
C10 N9 C6 123.2(2)
C10 N9 C6' 134.0(13)
C10 N9 H9 117.4(19)
C6 N9 H9 116.1(19)
C6' N9 H9 106(3)
C15 C10 N9 118.7(2)
C15 C10 C11 118.0(2)
N9 C10 C11 123.3(2)
C12 C11 C10 120.4(2)
C12 C11 H11 119.8
C10 C11 H11 119.8
C11 C12 C13 120.6(2)
C11 C12 H12 119.7
C13 C12 H12 119.7
C14 C13 O16 124.2(2)
C14 C13 C12 119.7(2)
O16 C13 C12 116.0(2)
C13 C14 C15 119.5(2)
C13 C14 H14 120.3
C15 C14 H14 120.3
C10 C15 C14 121.9(2)
C10 C15 H15 119.1
C14 C15 H15 119.1
C13 O16 C16 116.6(2)
O16 C16 H16A 109.5
O16 C16 H16B 109.5
H16A C16 H16B 109.5
O16 C16 H16C 109.5
H16A C16 H16C 109.5
H16B C16 H16C 109.5
C22 C17 C18 121.0(2)
C22 C17 S1 120.00(19)
C18 C17 S1 119.00(19)
C19 C18 C17 118.9(2)
C19 C18 H18 120.5
C17 C18 H18 120.5
C18 C19 C20 121.5(2)
C18 C19 H19 119.3
C20 C19 H19 119.3
C19 C20 C21 118.5(2)
C19 C20 C23 120.6(2)
C21 C20 C23 120.9(3)
C20 C21 C22 121.4(2)
C20 C21 H21 119.3
C22 C21 H21 119.3
C17 C22 C21 118.8(2)
C17 C22 H22 120.6
C21 C22 H22 120.6
C20 C23 H23A 109.5
C20 C23 H23B 109.5
H23A C23 H23B 109.5
C20 C23 H23C 109.5
H23A C23 H23C 109.5
H23B C23 H23C 109.5
C20 C23 H23D 109.5
H23A C23 H23D 57.0
H23B C23 H23D 141.1
H23C C23 H23D 55.5
C20 C23 H23E 109.5
H23A C23 H23E 55.5
H23B C23 H23E 57.0
H23C C23 H23E 141.1
H23D C23 H23E 109.5
C20 C23 H23F 109.5
H23A C23 H23F 141.1
H23B C23 H23F 55.5
H23C C23 H23F 57.0
H23D C23 H23F 109.5
H23E C23 H23F 109.5

loop_
_geom_bond_atom_site_label_1
_geom_bond_atom_site_label_2
_geom_bond_distance
S1 O2 1.4326(18)
S1 O1 1.4405(18)
S1 N1 1.638(2)
S1 C17 1.773(2)
N1 C2 1.493(4)
N1 C2' 1.495(13)
N1 C5 1.498(4)
N1 C5' 1.507(13)
C2 C3 1.527(7)
C2 H2A 0.9900
C2 H2B 0.9900
C3 C4 1.520(5)
C3 H3A 0.9900
C3 H3B 0.9900
C4 C5 1.543(4)
C4 H4B 0.9900
C4 H4A 0.9900
C5 C6 1.554(5)
C5 H5 1.0000
C2' C3' 1.527(14)
C2' H2'1 0.9900
C2' H2'2 0.9900
C3' C4' 1.518(13)
C3' H3'1 0.9900
C3' H3'2 0.9900
C4' C5' 1.545(13)
C4' H4'1 0.9900
C4' H4'2 0.9900
C5' C6' 1.48(4)
C5' H5' 1.0000
C6 N9 1.445(4)
C6 C7 1.526(6)
C6 H6 1.0000
C7 C8 1.308(5)
C7 H7 0.9500
C8 H8A 0.9500
C8 H8B 0.9500
C6' N9 1.452(13)
C6' C7' 1.525(13)
C6' H6' 1.0000
C7' C8' 1.300(13)
C7' H7' 0.9500
C8' H8'1 0.9500
C8' H8'2 0.9500
N9 C10 1.399(3)
N9 H9 0.85(3)
C10 C15 1.391(3)
C10 C11 1.405(3)
C11 C12 1.390(3)
C11 H11 0.9500
C12 C13 1.391(3)
C12 H12 0.9500
C13 C14 1.385(4)
C13 O16 1.389(3)
C14 C15 1.391(4)
C14 H14 0.9500
C15 H15 0.9500
O16 C16 1.431(3)
C16 H16A 0.9800
C16 H16B 0.9800
C16 H16C 0.9800
C17 C22 1.390(4)
C17 C18 1.393(3)
C18 C19 1.388(4)
C18 H18 0.9500
C19 C20 1.388(4)
C19 H19 0.9500
C20 C21 1.391(4)
C20 C23 1.517(4)
C21 C22 1.393(4)
C21 H21 0.9500
C22 H22 0.9500
C23 H23A 0.9800
C23 H23B 0.9800
C23 H23C 0.9800
C23 H23D 0.9800
C23 H23E 0.9800
C23 H23F 0.9800

loop_
_geom_hbond_atom_site_label_D
_geom_hbond_atom_site_label_H
_geom_hbond_atom_site_label_A
_geom_hbond_distance_DH
_geom_hbond_distance_HA
_geom_hbond_distance_DA
_geom_hbond_angle_DHA
N9 H9 O1 0.85(3) 2.17(3) 2.962(3) 155(3)

loop_
_geom_torsion_atom_site_label_1
_geom_torsion_atom_site_label_2
_geom_torsion_atom_site_label_3
_geom_torsion_atom_site_label_4
_geom_torsion
O2 S1 N1 C2 53.3(5)
O1 S1 N1 C2 -177.5(5)
C17 S1 N1 C2 -61.7(5)
O2 S1 N1 C2' 60(3)
O1 S1 N1 C2' -171(3)
C17 S1 N1 C2' -55(3)
O2 S1 N1 C5 -169.0(2)
O1 S1 N1 C5 -39.7(3)
C17 S1 N1 C5 76.1(3)
O2 S1 N1 C5' -172.5(12)
O1 S1 N1 C5' -43.3(12)
C17 S1 N1 C5' 72.5(12)
C5 N1 C2 C3 -30.1(10)
S1 N1 C2 C3 113.1(6)
N1 C2 C3 C4 39.6(10)
C2 C3 C4 C5 -35.3(7)
C2 N1 C5 C4 8.0(7)
S1 N1 C5 C4 -132.7(2)
C2 N1 C5 C6 -114.4(7)
S1 N1 C5 C6 105.0(3)
C3 C4 C5 N1 17.5(4)
C3 C4 C5 C6 140.3(4)
C5' N1 C2' C3' 7(7)
S1 N1 C2' C3' 135(4)
N1 C2' C3' C4' -20(7)
C2' C3' C4' C5' 24(5)
C2' N1 C5' C6' -113(4)
S1 N1 C5' C6' 116.5(14)
C2' N1 C5' C4' 8(5)
S1 N1 C5' C4' -122.7(19)
C3' C4' C5' C6' 92(3)
C3' C4' C5' N1 -19(3)
N1 C5 C6 N9 -73.2(5)
C4 C5 C6 N9 169.2(4)
N1 C5 C6 C7 46.1(4)
C4 C5 C6 C7 -71.5(4)
N9 C6 C7 C8 -124.2(4)
C5 C6 C7 C8 117.3(4)
N1 C5' C6' N9 -91(3)
C4' C5' C6' N9 154(3)
N1 C5' C6' C7' 78(4)
C4' C5' C6' C7' -37(5)
N9 C6' C7' C8' 50(5)
C5' C6' C7' C8' -117(3)
C7 C6 N9 C10 69.3(5)
C5 C6 N9 C10 -171.1(3)
C5' C6' N9 C10 -163.4(14)
C7' C6' N9 C10 29(6)
C6 N9 C10 C15 -166.9(4)
C6' N9 C10 C15 -166(3)
C6 N9 C10 C11 16.3(5)
C6' N9 C10 C11 18(3)
C15 C10 C11 C12 -1.5(3)
N9 C10 C11 C12 175.3(2)
C10 C11 C12 C13 0.9(4)
C11 C12 C13 C14 -0.1(4)
C11 C12 C13 O16 -179.4(2)
O16 C13 C14 C15 179.3(2)
C12 C13 C14 C15 0.0(4)
N9 C10 C15 C14 -175.5(2)
C11 C10 C15 C14 1.4(4)
C13 C14 C15 C10 -0.7(4)
C14 C13 O16 C16 6.3(3)
C12 C13 O16 C16 -174.4(2)
O2 S1 C17 C22 163.94(19)
O1 S1 C17 C22 33.3(2)
N1 S1 C17 C22 -81.5(2)
O2 S1 C17 C18 -18.5(2)
O1 S1 C17 C18 -149.16(19)
N1 S1 C17 C18 96.1(2)
C22 C17 C18 C19 0.7(4)
S1 C17 C18 C19 -176.83(19)
C17 C18 C19 C20 0.5(4)
C18 C19 C20 C21 -1.2(4)
C18 C19 C20 C23 177.1(3)
C19 C20 C21 C22 0.8(4)
C23 C20 C21 C22 -177.5(3)
C18 C17 C22 C21 -1.1(4)
S1 C17 C22 C21 176.4(2)
C20 C21 C22 C17 0.3(4)
